data_7245422
loop_
_publ_author_name
'Stolar, Tomislav'
'Ali\'c, Jasna'
'Lon\<cari\'c, Ivor'
'Etter, Martin'
'Jung, Dahee'
'Farha, Omar K.'
'\/Dilovi\'c, Ivica'
'Me\<strovi\'c, Ernest'
'U\<zarevi\'c, Krunoslav'

_publ_section_title
;
 Sustainable solid form screening: mechanochemical control over nucleobase
 hydrogen-bonded organic framework polymorphism
;
_journal_name_full CrystEngComm
_journal_paper_doi 10.1039/D2CE00668E
_journal_year 2022
_chemical_formula_moiety '0.333(O1), C5 H6 N6'
_chemical_formula_sum 'C5 H6 N6 O0.33'
_chemical_formula_weight 155.49
_space_group_crystal_system trigonal
_space_group_IT_number 148
_space_group_name_Hall '-R 3'
_space_group_name_H-M_alt 'R -3 :H'
_atom_sites_solution_hydrogens mixed
_atom_sites_solution_primary dual
_audit_creation_date 2022-04-23
_audit_creation_method
;
Olex2 1.3
(compiled 2020.11.12 svn.r5f609507 for OlexSys, GUI svn.r6408)
;
_audit_update_record
;
2022-04-23 deposited with the CCDC.	2022-08-15 downloaded from the CCDC.
;
_cell_angle_alpha 90
_cell_angle_beta 90
_cell_angle_gamma 120
_cell_formula_units_Z 18
_cell_length_a 18.8845(7)
_cell_length_b 18.8845(7)
_cell_length_c 10.7786(4)
_cell_measurement_reflns_used 3531
_cell_measurement_temperature 169.99(10)
_cell_measurement_theta_max 76.6470
_cell_measurement_theta_min 4.6810
_cell_volume 3328.9(2)
_computing_cell_refinement 'CrysAlisPro 1.171.41.92a (Rigaku OD, 2020)'
_computing_data_collection 'CrysAlisPro 1.171.41.92a (Rigaku OD, 2020)'
_computing_data_reduction 'CrysAlisPro 1.171.41.92a (Rigaku OD, 2020)'
_computing_molecular_graphics 'Olex2 1.3 (Dolomanov et al., 2009)'
_computing_publication_material 'Olex2 1.3 (Dolomanov et al., 2009)'
_computing_structure_refinement 'SHELXL 2018/3 (Sheldrick, 2015)'
_computing_structure_solution 'SHELXT 2014/5 (Sheldrick, 2014)'
_diffrn_ambient_environment N~2~
_diffrn_ambient_temperature 169.99(10)
_diffrn_detector 'Hybrid Pixel Array Detector'
_diffrn_detector_area_resol_mean 10.0000
_diffrn_detector_type HyPix
_diffrn_measured_fraction_theta_full 0.989
_diffrn_measured_fraction_theta_max 0.989
_diffrn_measurement_details
;
List of Runs (angles in degrees, time in seconds):

  # Type    Start    End  Width  t~exp~   \w     \q     \k     \f   Frames
#--------------------------------------------------------------------------
  1  \w     92.00 119.00   0.50    0.80    --  111.75  45.00 -30.00   54
  2  \w     99.00 149.00   0.50    0.80    --  111.75 125.00 -90.00  100
  3  \w     73.00 121.00   0.50    0.40    --   42.29 178.00 -90.00   96
  4  \w    139.00 167.00   0.50    0.80    --  111.75  45.00 -30.00   56
  5  \w    114.00 142.00   0.50    0.80    --  111.75 157.00 167.00   56
  6  \w     80.00 106.00   0.50    0.80    --  111.75 157.00 167.00   52
  7  \w    -26.00  36.00   0.50    0.40    --  -42.29  24.00 164.00  124
  8  \w    -76.00 -22.00   0.50    0.80    --  -90.25 110.00  -1.00  108
  9  \w     38.00  69.00   0.50    0.80    --  111.75 -61.00  60.00   62
 10  \w     42.00  68.00   0.50    0.80    --  111.75 -61.00 -30.00   52
 11  \w     57.00  98.00   0.50    0.80    --  111.75 -77.00-150.00   82
 12  \w     38.00  63.00   0.50    0.80    --  111.75 -61.00-120.00   50
 13  \w     41.00 109.00   0.50    0.80    --  111.75-125.00 -30.00  136
 14  \w     43.00 105.00   0.50    0.80    --  111.75-125.00-150.00  124
 15  \w     45.00 108.00   0.50    0.80    --  111.75-123.00 148.00  126
;
_diffrn_measurement_device 'four-circle diffractometer'
_diffrn_measurement_device_type 'XtaLAB Synergy, Dualflex, HyPix'
_diffrn_measurement_method '\w scans'
_diffrn_orient_matrix_type 'CrysAlisPro convention (1999,Acta A55,543-557)'
_diffrn_orient_matrix_UB_11 0.0926134000
_diffrn_orient_matrix_UB_12 0.0610264000
_diffrn_orient_matrix_UB_13 0.0053907000
_diffrn_orient_matrix_UB_21 0.0149877000
_diffrn_orient_matrix_UB_22 -0.0689678000
_diffrn_orient_matrix_UB_23 0.0444376000
_diffrn_orient_matrix_UB_31 0.0087634000
_diffrn_orient_matrix_UB_32 -0.0201547000
_diffrn_orient_matrix_UB_33 -0.1355913000
_diffrn_radiation_monochromator mirror
_diffrn_radiation_probe x-ray
_diffrn_radiation_type 'Cu K\a'
_diffrn_radiation_wavelength 1.54184
_diffrn_reflns_av_R_equivalents 0.0464
_diffrn_reflns_av_unetI/netI 0.0378
_diffrn_reflns_Laue_measured_fraction_full 0.989
_diffrn_reflns_Laue_measured_fraction_max 0.989
_diffrn_reflns_limit_h_max 22
_diffrn_reflns_limit_h_min -19
_diffrn_reflns_limit_k_max 19
_diffrn_reflns_limit_k_min -22
_diffrn_reflns_limit_l_max 10
_diffrn_reflns_limit_l_min -12
_diffrn_reflns_number 3511
_diffrn_reflns_point_group_measured_fraction_full 0.989
_diffrn_reflns_point_group_measured_fraction_max 0.989
_diffrn_reflns_theta_full 67.684
_diffrn_reflns_theta_max 67.808
_diffrn_reflns_theta_min 4.914
_diffrn_source 'micro-focus sealed X-ray tube'
_diffrn_source_type 'PhotonJet (Cu) X-ray Source'
_exptl_absorpt_coefficient_mu 0.861
_exptl_absorpt_correction_T_max 1.00000
_exptl_absorpt_correction_T_min 0.70294
_exptl_absorpt_correction_type multi-scan
_exptl_absorpt_process_details
;
CrysAlisPro 1.171.41.92a (Rigaku Oxford Diffraction, 2020)
Empirical absorption correction using spherical harmonics,
implemented in SCALE3 ABSPACK scaling algorithm.
;
_exptl_crystal_colour 'clear colourless'
_exptl_crystal_colour_lustre clear
_exptl_crystal_colour_primary colourless
_exptl_crystal_density_diffrn 1.396
_exptl_crystal_description rhombohedral
_exptl_crystal_F_000 1452
_exptl_crystal_recrystallization_method Butan-1-ol
_exptl_crystal_size_max 0.24
_exptl_crystal_size_mid 0.11
_exptl_crystal_size_min 0.1
_refine_diff_density_max 1.107
_refine_diff_density_min -0.792
_refine_diff_density_rms 0.117
_refine_ls_extinction_method none
_refine_ls_goodness_of_fit_ref 1.105
_refine_ls_hydrogen_treatment mixed
_refine_ls_matrix_type full
_refine_ls_number_parameters 111
_refine_ls_number_reflns 1326
_refine_ls_number_restraints 1
_refine_ls_restrained_S_all 1.105
_refine_ls_R_factor_all 0.0812
_refine_ls_R_factor_gt 0.0754
_refine_ls_shift/su_max 0.000
_refine_ls_shift/su_mean 0.000
_refine_ls_structure_factor_coef Fsqd
_refine_ls_weighting_details 'w=1/[\s^2^(Fo^2^)+(0.1382P)^2^+9.6866P] where P=(Fo^2^+2Fc^2^)/3'
_refine_ls_weighting_scheme calc
_refine_ls_wR_factor_gt 0.2165
_refine_ls_wR_factor_ref 0.2189
_reflns_Friedel_coverage 0.000
_reflns_number_gt 1256
_reflns_number_total 1326
_reflns_threshold_expression 'I > 2\s(I)'
_cod_data_source_file d2ce00668e2.cif
_cod_data_source_block exp_3525_auto_CCDC1
_cod_original_cell_volume 3328.9(3)
_cod_original_sg_symbol_H-M 'R -3'
_cod_database_code 7245422
_shelx_shelxl_version_number 2018/3
_shelx_space_group_comment
;
The symmetry employed for this shelxl refinement is uniquely defined
by the following loop, which should always be used as a source of
symmetry information in preference to the above space-group names.
They are only intended as comments.
;
_shelx_estimated_absorpt_t_max 0.919
_shelx_estimated_absorpt_t_min 0.820
_reflns_odcompleteness_completeness 99.15
_reflns_odcompleteness_iscentric 1
_reflns_odcompleteness_theta 74.33
_olex2_refinement_description
;
1. Fixed Uiso
 At 1.2 times of:
  All C(H) groups, All N(H) groups, All N(H,H) groups
2. Rigid body (RIGU) restrains
 O3, O1, O2
 with sigma for 1-2 distances of 0.004 and sigma for 1-3 distances of 0.004
3. Others
 1*[Sof(O1)]+1*[Sof(O2)]+1*[Sof(O3)]=1 with esd of 0.001
 Fixed Uiso: O1(0.1) O2(0.1) O3(0.1)
 Fixed X: O1(0.33333) O2(0.33333) O3(0.33333)
 Fixed Y: O1(0.66667) O2(0.66667) O3(0.66667)
 Fixed Z: O1(0.486329) O2(0.66667) O3(0.357821)
4.a Aromatic/amide H refined with riding coordinates:
 N3(H3), C5(H5)
4.b X=CH2 refined with riding coordinates:
 N5(H5A,H5B)
;
_olex2_exptl_crystal_mounting_method 'Mounted in cryo loop'
_olex2_submission_special_instructions 'No special instructions were received'
_oxdiff_exptl_absorpt_empirical_details
;
Empirical correction (ABSPACK) includes:
- Absorption correction using spherical harmonics
- Frame scaling
;
_oxdiff_exptl_absorpt_empirical_full_max 4.472
_oxdiff_exptl_absorpt_empirical_full_min 0.656

loop_
_space_group_symop_operation_xyz
'x, y, z'
'-y, x-y, z'
'-x+y, -x, z'
'x+2/3, y+1/3, z+1/3'
'-y+2/3, x-y+1/3, z+1/3'
'-x+y+2/3, -x+1/3, z+1/3'
'x+1/3, y+2/3, z+2/3'
'-y+1/3, x-y+2/3, z+2/3'
'-x+y+1/3, -x+2/3, z+2/3'
'-x, -y, -z'
'y, -x+y, -z'
'x-y, x, -z'
'-x+2/3, -y+1/3, -z+1/3'
'y+2/3, -x+y+1/3, -z+1/3'
'x-y+2/3, x+1/3, -z+1/3'
'-x+1/3, -y+2/3, -z+2/3'
'y+1/3, -x+y+2/3, -z+2/3'
'x-y+1/3, x+2/3, -z+2/3'

loop_
_atom_site_label
_atom_site_type_symbol
_atom_site_fract_x
_atom_site_fract_y
_atom_site_fract_z
_atom_site_U_iso_or_equiv
_atom_site_adp_type
_atom_site_occupancy
_atom_site_site_symmetry_order
_atom_site_calc_flag
_atom_site_refinement_flags_posn
_atom_site_refinement_flags_adp
_atom_site_refinement_flags_occupancy
_atom_site_disorder_assembly
_atom_site_disorder_group
O1 O 0.333330 0.666670 0.486329 0.100 Uiso 0.505(10) 3 d S U P A 1
O2 O 0.333330 0.666670 0.666670 0.100 Uiso 0.515(18) 6 d S U P B 2
O3 O 0.333330 0.666670 0.357821 0.100 Uiso 0.237(11) 3 d S U P C 3
N1 N 0.27664(12) 0.41698(12) 0.52201(19) 0.0227(6) Uani 1 1 d . . . . .
N2 N 0.26641(13) 0.44186(14) 0.30366(19) 0.0280(6) Uani 1 1 d . . . . .
N3 N 0.15612(14) 0.47114(15) 0.2661(2) 0.0311(6) Uani 1 1 d . . . . .
H3 H 0.160607 0.479676 0.185449 0.037 Uiso 1 1 calc R U . . .
N4 N 0.10820(13) 0.46019(14) 0.4592(2) 0.0282(6) Uani 1 1 d . . . . .
N5 N 0.19495(13) 0.42649(13) 0.67271(19) 0.0248(6) Uani 1 1 d . . . . .
H5A H 0.222777 0.417045 0.729350 0.030 Uiso 1 1 calc R U . . .
H5B H 0.154479 0.434201 0.695022 0.030 Uiso 1 1 calc R U . . .
N6 N 0.36135(15) 0.40986(16) 0.3778(2) 0.0336(7) Uani 1 1 d . . . . .
C1 C 0.21406(14) 0.42910(14) 0.5533(2) 0.0213(6) Uani 1 1 d . . . . .
C2 C 0.29817(15) 0.42242(15) 0.4007(2) 0.0240(6) Uani 1 1 d . . . . .
C3 C 0.20296(16) 0.45098(16) 0.3386(2) 0.0253(6) Uani 1 1 d . . . . .
C4 C 0.17292(15) 0.44453(15) 0.4574(2) 0.0240(6) Uani 1 1 d . . . . .
C5 C 0.10104(17) 0.47541(18) 0.3434(2) 0.0313(7) Uani 1 1 d . . . . .
H5 H 0.061136 0.488309 0.315243 0.038 Uiso 1 1 calc R U . . .
H6A H 0.384(2) 0.398(2) 0.438(4) 0.039(9) Uiso 1 1 d . . . . .
H6B H 0.373(2) 0.407(2) 0.299(4) 0.034(8) Uiso 1 1 d . . . . .

loop_
_atom_site_aniso_label
_atom_site_aniso_U_11
_atom_site_aniso_U_22
_atom_site_aniso_U_33
_atom_site_aniso_U_23
_atom_site_aniso_U_13
_atom_site_aniso_U_12
N1 0.0245(11) 0.0266(11) 0.0185(11) 0.0012(8) 0.0005(8) 0.0139(9)
N2 0.0330(12) 0.0384(13) 0.0172(11) 0.0018(8) 0.0032(8) 0.0213(10)
N3 0.0371(13) 0.0487(14) 0.0150(11) 0.0034(9) -0.0008(8) 0.0270(11)
N4 0.0283(11) 0.0399(13) 0.0210(11) 0.0006(9) 0.0008(8) 0.0205(10)
N5 0.0283(11) 0.0354(12) 0.0164(11) 0.0023(8) 0.0011(8) 0.0201(9)
N6 0.0387(13) 0.0521(15) 0.0223(13) 0.0047(10) 0.0060(10) 0.0318(12)
C1 0.0230(12) 0.0195(12) 0.0188(12) 0.0004(8) -0.0002(9) 0.0087(9)
C2 0.0276(13) 0.0255(12) 0.0194(12) 0.0010(9) 0.0020(9) 0.0137(10)
C3 0.0288(13) 0.0310(13) 0.0183(12) 0.0004(9) -0.0011(9) 0.0167(11)
C4 0.0261(12) 0.0293(13) 0.0187(13) 0.0006(9) -0.0001(9) 0.0155(10)
C5 0.0331(14) 0.0459(16) 0.0232(14) 0.0002(11) -0.0025(10) 0.0260(12)

loop_
_atom_type_symbol
_atom_type_description
_atom_type_scat_dispersion_real
_atom_type_scat_dispersion_imag
_atom_type_scat_source
C C 0.0181 0.0091 'International Tables Vol C Tables 4.2.6.8 and 6.1.1.4'
H H 0.0000 0.0000 'International Tables Vol C Tables 4.2.6.8 and 6.1.1.4'
N N 0.0311 0.0180 'International Tables Vol C Tables 4.2.6.8 and 6.1.1.4'
O O 0.0492 0.0322 'International Tables Vol C Tables 4.2.6.8 and 6.1.1.4'

loop_
_geom_angle_atom_site_label_1
_geom_angle_atom_site_label_2
_geom_angle_atom_site_label_3
_geom_angle
_geom_angle_site_symmetry_1
_geom_angle_site_symmetry_3
_geom_angle_publ_flag
C1 N1 C2 118.7(2) . . ?
C2 N2 C3 111.4(2) . . ?
C3 N3 H3 126.7 . . ?
C5 N3 H3 126.7 . . ?
C5 N3 C3 106.6(2) . . ?
C5 N4 C4 103.4(2) . . ?
H5A N5 H5B 120.0 . . ?
C1 N5 H5A 120.0 . . ?
C1 N5 H5B 120.0 . . ?
C2 N6 H6A 120(2) . . ?
C2 N6 H6B 117(2) . . ?
H6A N6 H6B 122(3) . . ?
N1 C1 C4 118.1(2) . . ?
N5 C1 N1 118.6(2) . . ?
N5 C1 C4 123.4(2) . . ?
N2 C2 N1 127.7(2) . . ?
N2 C2 N6 117.4(2) . . ?
N6 C2 N1 114.8(2) . . ?
N2 C3 N3 128.0(2) . . ?
N2 C3 C4 126.9(2) . . ?
N3 C3 C4 105.1(2) . . ?
N4 C4 C1 131.8(2) . . ?
C3 C4 N4 111.0(2) . . ?
C3 C4 C1 117.0(2) . . ?
N3 C5 H5 123.1 . . ?
N4 C5 N3 113.9(2) . . ?
N4 C5 H5 123.1 . . ?

loop_
_geom_bond_atom_site_label_1
_geom_bond_atom_site_label_2
_geom_bond_distance
_geom_bond_site_symmetry_2
_geom_bond_publ_flag
N1 C1 1.354(3) . ?
N1 C2 1.358(3) . ?
N2 C2 1.345(3) . ?
N2 C3 1.347(3) . ?
N3 H3 0.8800 . ?
N3 C3 1.369(3) . ?
N3 C5 1.366(3) . ?
N4 C4 1.394(3) . ?
N4 C5 1.303(3) . ?
N5 H5A 0.8800 . ?
N5 H5B 0.8800 . ?
N5 C1 1.331(3) . ?
N6 C2 1.350(3) . ?
N6 H6A 0.87(4) . ?
N6 H6B 0.89(4) . ?
C1 C4 1.409(3) . ?
C3 C4 1.381(3) . ?
C5 H5 0.9500 . ?

loop_
_geom_torsion_atom_site_label_1
_geom_torsion_atom_site_label_2
_geom_torsion_atom_site_label_3
_geom_torsion_atom_site_label_4
_geom_torsion
_geom_torsion_site_symmetry_1
_geom_torsion_site_symmetry_2
_geom_torsion_site_symmetry_3
_geom_torsion_site_symmetry_4
_geom_torsion_publ_flag
N1 C1 C4 N4 -179.1(2) . . . . ?
N1 C1 C4 C3 -3.8(3) . . . . ?
N2 C3 C4 N4 178.2(2) . . . . ?
N2 C3 C4 C1 2.0(4) . . . . ?
N3 C3 C4 N4 0.1(3) . . . . ?
N3 C3 C4 C1 -176.1(2) . . . . ?
N5 C1 C4 N4 0.4(4) . . . . ?
N5 C1 C4 C3 175.7(2) . . . . ?
C1 N1 C2 N2 2.7(4) . . . . ?
C1 N1 C2 N6 179.7(2) . . . . ?
C2 N1 C1 N5 -177.7(2) . . . . ?
C2 N1 C1 C4 1.7(3) . . . . ?
C2 N2 C3 N3 179.5(3) . . . . ?
C2 N2 C3 C4 1.9(4) . . . . ?
C3 N2 C2 N1 -4.4(4) . . . . ?
C3 N2 C2 N6 178.7(2) . . . . ?
C3 N3 C5 N4 0.3(3) . . . . ?
C4 N4 C5 N3 -0.2(3) . . . . ?
C5 N3 C3 N2 -178.3(3) . . . . ?
C5 N3 C3 C4 -0.2(3) . . . . ?
C5 N4 C4 C1 175.5(3) . . . . ?
C5 N4 C4 C3 0.0(3) . . . . ?
